data_7131388
loop_
_publ_author_name
'Obijalska, Emilia'
'Pietrzak, Anna'
'Constantinides, Christos P.'
'Sommer, Roger D.'
'Kaszy&#x144;ski, Piotr'

_publ_section_title
;
 "Super stable" Blatter radicals through ArLi addition: surprising
 chemistry of 7-(trifluoromethyl)benzo[<i>e</i>][1,2,4]triazine.
;
_journal_issue 27
_journal_name_full 'Chemical communications (Cambridge, England)'
_journal_page_first 4008
_journal_page_last 4011
_journal_paper_doi 10.1039/d3cc00832k
_journal_volume 59
_journal_year 2023
_chemical_formula_moiety 'C40 H26 F3 N6'
_chemical_formula_sum 'C40 H26 F3 N6'
_chemical_formula_weight 647.67
_space_group_crystal_system triclinic
_space_group_IT_number 2
_space_group_name_Hall '-P 1'
_space_group_name_H-M_alt 'P -1'
_atom_sites_solution_hydrogens geom
_atom_sites_solution_primary other
_audit_creation_method SHELXL-2018/3
_audit_update_record
;
2023-01-26 deposited with the CCDC.	2023-03-07 downloaded from the CCDC.
;
_cell_angle_alpha 101.258(5)
_cell_angle_beta 93.429(5)
_cell_angle_gamma 112.966(7)
_cell_formula_units_Z 2
_cell_length_a 9.2476(6)
_cell_length_b 10.8175(8)
_cell_length_c 18.2214(10)
_cell_measurement_reflns_used 9137
_cell_measurement_temperature 104.0(4)
_cell_measurement_theta_max 72.9110
_cell_measurement_theta_min 4.6000
_cell_volume 1627.2(2)
_computing_cell_refinement 'CrysAlisPro 1.171.42.79a (Rigaku OD, 2022)'
_computing_data_collection 'CrysAlisPro 1.171.42.79a (Rigaku OD, 2022)'
_computing_data_reduction 'CrysAlisPro 1.171.42.79a (Rigaku OD, 2022)'
_computing_structure_refinement 'SHELXL-2018/3 (Sheldrick, 2018)'
_computing_structure_solution 'SHELXT 2018/2 (Sheldrick, 2018)'
_diffrn_ambient_temperature 104(2)
_diffrn_measured_fraction_theta_full 0.996
_diffrn_measured_fraction_theta_max 0.968
_diffrn_measurement_device_type 'XtaLAB Synergy, Dualflex, Pilatus 300K'
_diffrn_measurement_method '\w scans'
_diffrn_radiation_type CuK\a
_diffrn_radiation_wavelength 1.54184
_diffrn_reflns_av_R_equivalents 0.1220
_diffrn_reflns_av_unetI/netI 0.0684
_diffrn_reflns_Laue_measured_fraction_full 0.996
_diffrn_reflns_Laue_measured_fraction_max 0.968
_diffrn_reflns_limit_h_max 11
_diffrn_reflns_limit_h_min -11
_diffrn_reflns_limit_k_max 12
_diffrn_reflns_limit_k_min -13
_diffrn_reflns_limit_l_max 22
_diffrn_reflns_limit_l_min -22
_diffrn_reflns_number 32475
_diffrn_reflns_point_group_measured_fraction_full 0.996
_diffrn_reflns_point_group_measured_fraction_max 0.968
_diffrn_reflns_theta_full 67.684
_diffrn_reflns_theta_max 74.443
_diffrn_reflns_theta_min 4.571
_diffrn_source 'micro-focus sealed X-ray tube'
_exptl_absorpt_coefficient_mu 0.755
_exptl_absorpt_correction_T_max 1.000
_exptl_absorpt_correction_T_min 0.461
_exptl_absorpt_correction_type gaussian
_exptl_absorpt_process_details
;
CrysAlisPro 1.171.42.79a (Rigaku Oxford Diffraction, 2022)
Numerical absorption correction based on gaussian integration over
a multifaceted crystal model
Empirical absorption correction using spherical harmonics,
implemented in SCALE3 ABSPACK scaling algorithm.
;
_exptl_crystal_colour pink
_exptl_crystal_density_diffrn 1.322
_exptl_crystal_description plate
_exptl_crystal_F_000 670
_exptl_crystal_preparation 'Magnetic properties'
_exptl_crystal_recrystallization_method 'Re-crystallisation from solvent: methanol and ethanol'
_exptl_crystal_size_max 0.290
_exptl_crystal_size_mid 0.120
_exptl_crystal_size_min 0.050
_refine_diff_density_max 0.748
_refine_diff_density_min -0.564
_refine_diff_density_rms 0.159
_refine_ls_extinction_method none
_refine_ls_goodness_of_fit_ref 1.093
_refine_ls_hydrogen_treatment constr
_refine_ls_matrix_type full
_refine_ls_number_parameters 470
_refine_ls_number_reflns 6446
_refine_ls_number_restraints 12
_refine_ls_restrained_S_all 1.116
_refine_ls_R_factor_all 0.1842
_refine_ls_R_factor_gt 0.1384
_refine_ls_shift/su_max 0.000
_refine_ls_shift/su_mean 0.000
_refine_ls_structure_factor_coef Fsqd
_refine_ls_weighting_details 'w=1/[\s^2^(Fo^2^)+(0.2305P)^2^+4.5700P] where P=(Fo^2^+2Fc^2^)/3'
_refine_ls_weighting_scheme calc
_refine_ls_wR_factor_gt 0.3917
_refine_ls_wR_factor_ref 0.4354
_reflns_Friedel_coverage 0.000
_reflns_number_gt 3928
_reflns_number_total 6446
_reflns_threshold_expression 'I > 2\s(I)'
_cod_data_source_file d3cc00832k2.cif
_cod_data_source_block pink_radical_sq
_cod_depositor_comments 'Adding full bibliography for 7131387--7131388.cif.'
_cod_database_code 7131388
_shelx_shelxl_version_number 2018/3
_shelx_space_group_comment
;
The symmetry employed for this shelxl refinement is uniquely defined
by the following loop, which should always be used as a source of
symmetry information in preference to the above space-group names.
They are only intended as comments.
;
_shelx_estimated_absorpt_t_min 0.811
_shelx_estimated_absorpt_t_max 0.963
_oxdiff_exptl_absorpt_empirical_full_min 0.379
_oxdiff_exptl_absorpt_empirical_full_max 2.715
_oxdiff_exptl_absorpt_empirical_details
;
Empirical correction (ABSPACK) includes:
- Absorption correction using spherical harmonics
- Frame scaling
;

loop_
_space_group_symop_operation_xyz
'x, y, z'
'-x, -y, -z'

loop_
_atom_site_label
_atom_site_type_symbol
_atom_site_fract_x
_atom_site_fract_y
_atom_site_fract_z
_atom_site_U_iso_or_equiv
_atom_site_adp_type
_atom_site_occupancy
_atom_site_site_symmetry_order
_atom_site_calc_flag
_atom_site_refinement_flags_posn
_atom_site_refinement_flags_adp
_atom_site_refinement_flags_occupancy
_atom_site_disorder_assembly
_atom_site_disorder_group
N1 N 0.6622(6) 0.4185(5) 0.5064(3) 0.0465(13) Uani 1 1 d . . . . .
C1 C 0.9062(8) 0.5312(7) 0.5944(3) 0.0510(16) Uani 1 1 d . . . . .
N2 N 0.7613(6) 0.6389(6) 0.4403(3) 0.0526(14) Uani 1 1 d . . . . .
C2 C 1.0606(8) 0.6342(8) 0.6167(4) 0.0562(17) Uani 1 1 d . . . . .
H2 H 1.101647 0.702841 0.588853 0.067 Uiso 1 1 calc R U . . .
N3 N 0.8575(6) 0.6383(6) 0.4992(3) 0.0512(14) Uani 1 1 d . . . . .
C3 C 1.1530(9) 0.6352(9) 0.6794(4) 0.068(2) Uani 1 1 d . . . . .
H3 H 1.256026 0.707441 0.696040 0.082 Uiso 1 1 calc R U . . .
N4 N 0.3949(6) 0.4742(5) 0.1876(3) 0.0414(11) Uani 1 1 d . . . . .
C4 C 1.0964(10) 0.5310(10) 0.7188(4) 0.071(2) Uani 1 1 d . . . . .
H4 H 1.162531 0.531399 0.760902 0.086 Uiso 1 1 calc R U . . .
N5 N 0.0760(6) 0.3733(5) 0.1084(3) 0.0424(12) Uani 1 1 d . . . . .
C5 C 0.9468(9) 0.4288(9) 0.6971(4) 0.0610(19) Uani 1 1 d . . . . .
H5 H 0.907996 0.358601 0.724185 0.073 Uiso 1 1 calc R U . . .
N6 N 0.1640(6) 0.3003(5) 0.2141(3) 0.0409(11) Uani 1 1 d . . . . .
C6 C 0.8510(8) 0.4286(8) 0.6343(4) 0.0525(16) Uani 1 1 d . . . . .
H6 H 0.746969 0.357449 0.618730 0.063 Uiso 1 1 calc R U . . .
C7 C 0.8001(7) 0.5271(6) 0.5280(3) 0.0462(15) Uani 1 1 d . . . . .
C8 C 0.5744(7) 0.4150(6) 0.4420(3) 0.0431(14) Uani 1 1 d . . . . .
C9 C 0.6235(7) 0.5250(6) 0.4053(3) 0.0444(14) Uani 1 1 d . . . . .
C10 C 0.4312(7) 0.2996(6) 0.4107(3) 0.0449(14) Uani 1 1 d . . . . .
H10 H 0.393392 0.226289 0.435700 0.054 Uiso 1 1 calc R U . . .
C11 C 0.3453(7) 0.2915(6) 0.3444(3) 0.0439(14) Uani 1 1 d . . . . .
H11 H 0.248847 0.212704 0.324174 0.053 Uiso 1 1 calc R U . . .
C12 C 0.3978(7) 0.3972(6) 0.3065(3) 0.0389(13) Uani 1 1 d . . . . .
C13 C 0.5388(7) 0.5135(6) 0.3358(4) 0.0455(14) Uani 1 1 d . . . . .
H13 H 0.577280 0.584170 0.309046 0.055 Uiso 1 1 calc R U . . .
C14 C 0.8198(8) 0.7656(7) 0.4162(5) 0.0582(18) Uani 1 1 d . . . . .
C15 C 0.7170(11) 0.8267(8) 0.4018(5) 0.076(2) Uani 1 1 d . . . . .
H15 H 0.608531 0.784662 0.407926 0.091 Uiso 1 1 calc R U . . .
C16 C 0.7740(13) 0.9500(9) 0.3782(6) 0.085(3) Uani 1 1 d . . . . .
H16 H 0.704184 0.990368 0.365555 0.102 Uiso 1 1 calc R U . . .
C17 C 0.9336(12) 1.0122(9) 0.3736(8) 0.099(4) Uani 1 1 d . . . . .
H17 H 0.974143 1.096146 0.357508 0.119 Uiso 1 1 calc R U . . .
C18 C 1.0356(14) 0.9532(9) 0.3921(6) 0.094(3) Uani 1 1 d . . . . .
H18 H 1.145525 0.997546 0.389124 0.112 Uiso 1 1 calc R U . . .
C19 C 0.9785(11) 0.8309(8) 0.4149(5) 0.076(2) Uani 1 1 d . . . . .
H19 H 1.048995 0.792501 0.429492 0.091 Uiso 1 1 calc R U . . .
C20 C 0.3085(7) 0.3865(6) 0.2332(3) 0.0406(13) Uani 1 1 d . . . . .
C21 C 0.3277(7) 0.5673(6) 0.1732(3) 0.0380(12) Uani 1 1 d . . . . .
C22 C 0.1708(7) 0.5140(6) 0.1347(3) 0.0402(13) Uani 1 1 d . . . . .
C23 C 0.0806(7) 0.2807(6) 0.1431(3) 0.0422(13) Uani 1 1 d . . . . .
C24 C 0.4980(7) 0.4394(6) 0.1426(3) 0.0401(13) Uani 1 1 d . . . . .
C25 C 0.5227(7) 0.3226(6) 0.1440(3) 0.0417(13) Uani 1 1 d . . . . .
H25 H 0.470465 0.265455 0.176215 0.050 Uiso 1 1 calc R U . . .
C26 C 0.6228(8) 0.2869(7) 0.0990(3) 0.0474(15) Uani 1 1 d . . . . .
H26 H 0.638000 0.205488 0.100559 0.057 Uiso 1 1 calc R U . . .
C27 C 0.7004(8) 0.3688(7) 0.0521(4) 0.0503(16) Uani 1 1 d . . . . .
H27 H 0.769620 0.344831 0.021580 0.060 Uiso 1 1 calc R U . . .
C28 C 0.6757(7) 0.4868(7) 0.0504(4) 0.0500(15) Uani 1 1 d . . . . .
H28 H 0.726736 0.543050 0.017552 0.060 Uiso 1 1 calc R U . . .
C29 C 0.5771(7) 0.5232(6) 0.0961(3) 0.0417(13) Uani 1 1 d . . . . .
H29 H 0.563727 0.605768 0.095661 0.050 Uiso 1 1 calc R U . . .
C30 C 0.4132(8) 0.7089(6) 0.1981(4) 0.0491(15) Uani 1 1 d . . . . .
H30 H 0.516985 0.744807 0.225892 0.059 Uiso 1 1 calc R U . . .
C31 C 0.3490(8) 0.7978(6) 0.1827(4) 0.0527(16) Uani 1 1 d . . . . .
C32 C 0.1956(8) 0.7474(6) 0.1437(4) 0.0483(15) Uani 1 1 d . . . . .
H32 H 0.151270 0.809469 0.133991 0.058 Uiso 1 1 calc R U . . .
C33 C 0.1088(7) 0.6069(6) 0.1194(3) 0.0449(14) Uani 1 1 d . . . . .
H33 H 0.005030 0.572361 0.091732 0.054 Uiso 1 1 calc R U . . .
C34 C -0.0318(7) 0.1338(6) 0.1087(3) 0.0450(14) Uani 1 1 d . . . . .
C35 C -0.0505(8) 0.0305(7) 0.1461(4) 0.0546(17) Uani 1 1 d . . . . .
H35 H 0.007983 0.052249 0.194983 0.066 Uiso 1 1 calc R U . . .
C36 C -0.1542(9) -0.1049(7) 0.1127(4) 0.0610(19) Uani 1 1 d . . . . .
H36 H -0.166745 -0.175516 0.138814 0.073 Uiso 1 1 calc R U . . .
C37 C -0.2403(8) -0.1376(7) 0.0408(4) 0.0528(17) Uani 1 1 d . . . . .
H37 H -0.310440 -0.230422 0.017442 0.063 Uiso 1 1 calc R U . . .
C38 C -0.2229(8) -0.0355(7) 0.0047(4) 0.0501(16) Uani 1 1 d . . . . .
H38 H -0.283437 -0.057549 -0.043672 0.060 Uiso 1 1 calc R U . . .
C39 C -0.1185(7) 0.1006(6) 0.0369(3) 0.0454(14) Uani 1 1 d . . . . .
H39 H -0.106296 0.170537 0.010257 0.055 Uiso 1 1 calc R U . . .
C40 C 0.4419(10) 0.9503(9) 0.2069(6) 0.095(4) Uani 1 1 d D . . . .
F1A F 0.5869(15) 0.990(2) 0.2358(11) 0.071(5) Uani 0.487(14) 1 d D . P A 1
F3A F 0.4847(14) 0.9906(10) 0.1319(7) 0.095(5) Uani 0.487(14) 1 d D . P A 1
F2A F 0.371(3) 1.025(2) 0.2255(11) 0.093(6) Uani 0.487(14) 1 d D . P A 1
F1B F 0.5893(19) 0.999(3) 0.2090(13) 0.105(9) Uani 0.513(14) 1 d D . P A 2
F3B F 0.369(2) 1.0267(17) 0.1918(10) 0.102(8) Uani 0.513(14) 1 d D . P A 2
F2B F 0.4339(13) 0.9860(9) 0.2926(5) 0.084(4) Uani 0.513(14) 1 d D . P A 2

loop_
_atom_site_aniso_label
_atom_site_aniso_U_11
_atom_site_aniso_U_22
_atom_site_aniso_U_33
_atom_site_aniso_U_23
_atom_site_aniso_U_13
_atom_site_aniso_U_12
N1 0.050(3) 0.043(3) 0.036(2) -0.001(2) -0.006(2) 0.015(2)
C1 0.050(4) 0.055(4) 0.040(3) -0.010(3) -0.002(3) 0.023(3)
N2 0.041(3) 0.043(3) 0.056(3) -0.002(2) -0.010(2) 0.008(2)
C2 0.049(4) 0.060(4) 0.048(3) -0.007(3) -0.006(3) 0.021(3)
N3 0.046(3) 0.048(3) 0.046(3) -0.002(2) -0.007(2) 0.013(2)
C3 0.053(4) 0.076(5) 0.053(4) -0.011(4) -0.010(3) 0.019(4)
N4 0.042(3) 0.037(3) 0.042(3) 0.005(2) -0.001(2) 0.015(2)
C4 0.064(5) 0.098(6) 0.042(4) -0.010(4) -0.012(3) 0.038(5)
N5 0.044(3) 0.037(3) 0.038(2) 0.000(2) -0.003(2) 0.015(2)
C5 0.064(4) 0.076(5) 0.038(3) -0.002(3) 0.000(3) 0.031(4)
N6 0.040(3) 0.034(2) 0.039(2) 0.001(2) -0.004(2) 0.010(2)
C6 0.051(4) 0.062(4) 0.037(3) 0.001(3) -0.006(3) 0.022(3)
C7 0.044(3) 0.040(3) 0.043(3) -0.004(3) 0.000(3) 0.013(3)
C8 0.043(3) 0.042(3) 0.038(3) 0.002(2) -0.005(2) 0.015(3)
C9 0.040(3) 0.036(3) 0.046(3) 0.000(2) -0.003(3) 0.010(3)
C10 0.048(3) 0.037(3) 0.039(3) 0.007(2) -0.002(3) 0.008(3)
C11 0.040(3) 0.040(3) 0.037(3) 0.001(2) -0.005(2) 0.007(3)
C12 0.044(3) 0.034(3) 0.035(3) 0.001(2) 0.004(2) 0.016(2)
C13 0.046(3) 0.037(3) 0.043(3) 0.002(2) 0.001(3) 0.011(3)
C14 0.047(4) 0.036(3) 0.076(5) 0.000(3) -0.007(3) 0.009(3)
C15 0.071(5) 0.046(4) 0.082(6) -0.002(4) -0.019(4) 0.006(4)
C16 0.095(7) 0.058(5) 0.084(6) 0.011(4) -0.023(5) 0.019(5)
C17 0.077(6) 0.037(4) 0.169(11) 0.024(5) 0.007(7) 0.012(4)
C18 0.092(7) 0.055(5) 0.107(8) 0.014(5) 0.027(6) 0.003(5)
C19 0.071(5) 0.049(4) 0.084(6) 0.003(4) 0.005(4) 0.007(4)
C20 0.044(3) 0.032(3) 0.040(3) 0.003(2) 0.002(2) 0.014(2)
C21 0.037(3) 0.038(3) 0.039(3) 0.008(2) 0.003(2) 0.016(2)
C22 0.041(3) 0.040(3) 0.033(3) 0.002(2) 0.002(2) 0.012(3)
C23 0.046(3) 0.041(3) 0.037(3) 0.006(2) 0.005(2) 0.017(3)
C24 0.036(3) 0.032(3) 0.036(3) -0.007(2) -0.009(2) 0.006(2)
C25 0.043(3) 0.037(3) 0.036(3) 0.001(2) -0.002(2) 0.011(3)
C26 0.050(3) 0.043(3) 0.042(3) -0.002(3) -0.006(3) 0.019(3)
C27 0.044(3) 0.049(4) 0.048(3) -0.006(3) 0.003(3) 0.018(3)
C28 0.041(3) 0.052(4) 0.048(3) 0.009(3) -0.001(3) 0.012(3)
C29 0.039(3) 0.035(3) 0.041(3) 0.005(2) -0.004(2) 0.009(2)
C30 0.047(3) 0.042(3) 0.052(4) 0.007(3) -0.007(3) 0.015(3)
C31 0.059(4) 0.038(3) 0.053(4) 0.004(3) -0.005(3) 0.017(3)
C32 0.057(4) 0.042(3) 0.046(3) 0.006(3) -0.004(3) 0.024(3)
C33 0.042(3) 0.045(3) 0.043(3) 0.010(3) -0.005(3) 0.015(3)
C34 0.044(3) 0.040(3) 0.043(3) -0.001(2) -0.003(3) 0.015(3)
C35 0.057(4) 0.046(4) 0.045(3) 0.006(3) -0.015(3) 0.010(3)
C36 0.060(4) 0.042(4) 0.066(4) 0.016(3) -0.010(3) 0.007(3)
C37 0.047(4) 0.038(3) 0.057(4) 0.003(3) -0.010(3) 0.007(3)
C38 0.048(4) 0.049(4) 0.043(3) -0.001(3) -0.006(3) 0.017(3)
C39 0.047(3) 0.042(3) 0.040(3) 0.001(2) -0.005(3) 0.016(3)
C40 0.078(6) 0.046(5) 0.136(9) 0.022(5) -0.049(6) 0.007(5)
F1A 0.068(9) 0.033(6) 0.088(12) 0.009(7) -0.020(7) 0.001(6)
F3A 0.096(8) 0.051(6) 0.124(10) 0.035(6) -0.004(7) 0.011(5)
F2A 0.139(14) 0.051(7) 0.105(14) 0.015(9) 0.042(12) 0.054(8)
F1B 0.103(13) 0.066(10) 0.104(16) 0.004(10) 0.042(11) -0.006(8)
F3B 0.128(13) 0.033(6) 0.113(14) 0.017(8) -0.035(11) 0.006(6)
F2B 0.102(8) 0.049(5) 0.071(6) -0.018(4) -0.017(5) 0.021(5)

loop_
_atom_type_symbol
_atom_type_description
_atom_type_scat_dispersion_real
_atom_type_scat_dispersion_imag
_atom_type_scat_source
C C 0.0181 0.0091 'International Tables Vol C Tables 4.2.6.8 and 6.1.1.4'
H H 0.0000 0.0000 'International Tables Vol C Tables 4.2.6.8 and 6.1.1.4'
F F 0.0727 0.0534 'International Tables Vol C Tables 4.2.6.8 and 6.1.1.4'
N N 0.0311 0.0180 'International Tables Vol C Tables 4.2.6.8 and 6.1.1.4'

loop_
_geom_angle_atom_site_label_1
_geom_angle_atom_site_label_2
_geom_angle_atom_site_label_3
_geom_angle
_geom_angle_site_symmetry_1
_geom_angle_site_symmetry_3
_geom_angle_publ_flag
C7 N1 C8 115.1(6) . . ?
C6 C1 C2 119.2(6) . . ?
C6 C1 C7 119.1(6) . . ?
C2 C1 C7 121.7(7) . . ?
N3 N2 C9 122.7(6) . . ?
N3 N2 C14 113.5(5) . . ?
C9 N2 C14 123.8(6) . . ?
C3 C2 C1 119.5(8) . . ?
C3 C2 H2 120.3 . . ?
C1 C2 H2 120.3 . . ?
C7 N3 N2 115.3(5) . . ?
C2 C3 C4 120.7(7) . . ?
C2 C3 H3 119.6 . . ?
C4 C3 H3 119.6 . . ?
C24 N4 C20 121.0(5) . . ?
C24 N4 C21 123.0(5) . . ?
C20 N4 C21 112.8(5) . . ?
C5 C4 C3 120.4(7) . . ?
C5 C4 H4 119.8 . . ?
C3 C4 H4 119.8 . . ?
C23 N5 C22 123.4(5) . . ?
C4 C5 C6 119.1(8) . . ?
C4 C5 H5 120.4 . . ?
C6 C5 H5 120.4 . . ?
C20 N6 C23 121.0(5) . . ?
C1 C6 C5 121.0(7) . . ?
C1 C6 H6 119.5 . . ?
C5 C6 H6 119.5 . . ?
N1 C7 N3 128.3(6) . . ?
N1 C7 C1 117.5(6) . . ?
N3 C7 C1 114.2(5) . . ?
N1 C8 C10 120.0(6) . . ?
N1 C8 C9 121.8(5) . . ?
C10 C8 C9 118.2(5) . . ?
N2 C9 C13 123.5(6) . . ?
N2 C9 C8 115.9(5) . . ?
C13 C9 C8 120.6(5) . . ?
C11 C10 C8 120.8(6) . . ?
C11 C10 H10 119.6 . . ?
C8 C10 H10 119.6 . . ?
C10 C11 C12 120.8(5) . . ?
C10 C11 H11 119.6 . . ?
C12 C11 H11 119.6 . . ?
C11 C12 C13 120.1(5) . . ?
C11 C12 C20 121.0(5) . . ?
C13 C12 C20 118.9(5) . . ?
C12 C13 C9 119.3(6) . . ?
C12 C13 H13 120.3 . . ?
C9 C13 H13 120.3 . . ?
C19 C14 C15 121.0(8) . . ?
C19 C14 N2 119.0(7) . . ?
C15 C14 N2 119.7(7) . . ?
C14 C15 C16 119.6(9) . . ?
C14 C15 H15 120.2 . . ?
C16 C15 H15 120.2 . . ?
C17 C16 C15 118.8(9) . . ?
C17 C16 H16 120.6 . . ?
C15 C16 H16 120.6 . . ?
C16 C17 C18 120.6(9) . . ?
C16 C17 H17 119.7 . . ?
C18 C17 H17 119.7 . . ?
C19 C18 C17 120.4(10) . . ?
C19 C18 H18 119.8 . . ?
C17 C18 H18 119.8 . . ?
C14 C19 C18 119.3(10) . . ?
C14 C19 H19 120.4 . . ?
C18 C19 H19 120.4 . . ?
N6 C20 N4 124.0(5) . . ?
N6 C20 C12 119.9(5) . . ?
N4 C20 C12 116.1(5) . . ?
C30 C21 C22 119.7(5) . . ?
C30 C21 N4 120.8(5) . . ?
C22 C21 N4 119.5(5) . . ?
N5 C22 C33 117.8(5) . . ?
N5 C22 C21 123.5(6) . . ?
C33 C22 C21 118.6(5) . . ?
N5 C23 N6 128.5(5) . . ?
N5 C23 C34 117.1(5) . . ?
N6 C23 C34 113.9(5) . . ?
C25 C24 C29 118.9(6) . . ?
C25 C24 N4 120.6(6) . . ?
C29 C24 N4 120.5(5) . . ?
C24 C25 C26 120.9(6) . . ?
C24 C25 H25 119.6 . . ?
C26 C25 H25 119.6 . . ?
C27 C26 C25 120.5(6) . . ?
C27 C26 H26 119.7 . . ?
C25 C26 H26 119.7 . . ?
C26 C27 C28 118.9(6) . . ?
C26 C27 H27 120.6 . . ?
C28 C27 H27 120.6 . . ?
C27 C28 C29 120.5(6) . . ?
C27 C28 H28 119.7 . . ?
C29 C28 H28 119.7 . . ?
C28 C29 C24 120.3(6) . . ?
C28 C29 H29 119.9 . . ?
C24 C29 H29 119.9 . . ?
C31 C30 C21 120.4(6) . . ?
C31 C30 H30 119.8 . . ?
C21 C30 H30 119.8 . . ?
C30 C31 C32 120.8(6) . . ?
C30 C31 C40 120.9(6) . . ?
C32 C31 C40 118.4(6) . . ?
C33 C32 C31 119.4(6) . . ?
C33 C32 H32 120.3 . . ?
C31 C32 H32 120.3 . . ?
C32 C33 C22 121.0(6) . . ?
C32 C33 H33 119.5 . . ?
C22 C33 H33 119.5 . . ?
C35 C34 C39 119.4(6) . . ?
C35 C34 C23 121.5(5) . . ?
C39 C34 C23 119.2(6) . . ?
C34 C35 C36 120.3(6) . . ?
C34 C35 H35 119.8 . . ?
C36 C35 H35 119.8 . . ?
C35 C36 C37 120.1(6) . . ?
C35 C36 H36 120.0 . . ?
C37 C36 H36 120.0 . . ?
C38 C37 C36 119.3(6) . . ?
C38 C37 H37 120.3 . . ?
C36 C37 H37 120.3 . . ?
C37 C38 C39 121.5(6) . . ?
C37 C38 H38 119.2 . . ?
C39 C38 H38 119.2 . . ?
C38 C39 C34 119.4(6) . . ?
C38 C39 H39 120.3 . . ?
C34 C39 H39 120.3 . . ?
F2A C40 F1A 119.6(16) . . ?
F1B C40 F3B 117.3(16) . . ?
F2A C40 C31 119.0(13) . . ?
F1B C40 C31 118.9(16) . . ?
F1A C40 C31 115.4(12) . . ?
F3B C40 C31 116.6(10) . . ?
F2A C40 F3A 97.9(11) . . ?
F1A C40 F3A 93.7(12) . . ?
C31 C40 F3A 103.0(7) . . ?
F1B C40 F2B 99.5(12) . . ?
F3B C40 F2B 93.0(11) . . ?
C31 C40 F2B 104.2(7) . . ?

loop_
_geom_bond_atom_site_label_1
_geom_bond_atom_site_label_2
_geom_bond_distance
_geom_bond_site_symmetry_2
_geom_bond_publ_flag
N1 C7 1.323(8) . ?
N1 C8 1.373(7) . ?
C1 C6 1.392(10) . ?
C1 C2 1.399(10) . ?
C1 C7 1.493(9) . ?
N2 N3 1.354(7) . ?
N2 C9 1.386(7) . ?
N2 C14 1.431(9) . ?
C2 C3 1.381(10) . ?
C2 H2 0.9500 . ?
N3 C7 1.337(9) . ?
C3 C4 1.401(13) . ?
C3 H3 0.9500 . ?
N4 C24 1.406(8) . ?
N4 C20 1.423(8) . ?
N4 C21 1.429(8) . ?
C4 C5 1.365(11) . ?
C4 H4 0.9500 . ?
N5 C23 1.297(8) . ?
N5 C22 1.393(7) . ?
C5 C6 1.405(9) . ?
C5 H5 0.9500 . ?
N6 C20 1.273(7) . ?
N6 C23 1.400(7) . ?
C6 H6 0.9500 . ?
C8 C10 1.407(8) . ?
C8 C9 1.412(9) . ?
C9 C13 1.406(9) . ?
C10 C11 1.373(8) . ?
C10 H10 0.9500 . ?
C11 C12 1.392(9) . ?
C11 H11 0.9500 . ?
C12 C13 1.393(8) . ?
C12 C20 1.487(8) . ?
C13 H13 0.9500 . ?
C14 C19 1.362(11) . ?
C14 C15 1.393(12) . ?
C15 C16 1.393(12) . ?
C15 H15 0.9500 . ?
C16 C17 1.379(15) . ?
C16 H16 0.9500 . ?
C17 C18 1.388(15) . ?
C17 H17 0.9500 . ?
C18 C19 1.377(13) . ?
C18 H18 0.9500 . ?
C19 H19 0.9500 . ?
C21 C30 1.385(9) . ?
C21 C22 1.413(8) . ?
C22 C33 1.398(9) . ?
C23 C34 1.498(8) . ?
C24 C25 1.374(9) . ?
C24 C29 1.389(9) . ?
C25 C26 1.386(9) . ?
C25 H25 0.9500 . ?
C26 C27 1.380(10) . ?
C26 H26 0.9500 . ?
C27 C28 1.387(10) . ?
C27 H27 0.9500 . ?
C28 C29 1.387(9) . ?
C28 H28 0.9500 . ?
C29 H29 0.9500 . ?
C30 C31 1.374(9) . ?
C30 H30 0.9500 . ?
C31 C32 1.393(9) . ?
C31 C40 1.490(10) . ?
C32 C33 1.376(9) . ?
C32 H32 0.9500 . ?
C33 H33 0.9500 . ?
C34 C35 1.380(9) . ?
C34 C39 1.397(8) . ?
C35 C36 1.385(9) . ?
C35 H35 0.9500 . ?
C36 C37 1.397(9) . ?
C36 H36 0.9500 . ?
C37 C38 1.354(10) . ?
C37 H37 0.9500 . ?
C38 C39 1.389(9) . ?
C38 H38 0.9500 . ?
C39 H39 0.9500 . ?
C40 F2A 1.232(14) . ?
C40 F1B 1.251(16) . ?
C40 F1A 1.279(14) . ?
C40 F3B 1.306(14) . ?
C40 F3A 1.541(13) . ?
C40 F2B 1.546(12) . ?

loop_
_geom_torsion_atom_site_label_1
_geom_torsion_atom_site_label_2
_geom_torsion_atom_site_label_3
_geom_torsion_atom_site_label_4
_geom_torsion
_geom_torsion_site_symmetry_1
_geom_torsion_site_symmetry_2
_geom_torsion_site_symmetry_3
_geom_torsion_site_symmetry_4
_geom_torsion_publ_flag
C6 C1 C2 C3 -2.5(10) . . . . ?
C7 C1 C2 C3 178.6(6) . . . . ?
C9 N2 N3 C7 -8.7(9) . . . . ?
C14 N2 N3 C7 173.9(6) . . . . ?
C1 C2 C3 C4 2.9(11) . . . . ?
C2 C3 C4 C5 -2.0(12) . . . . ?
C3 C4 C5 C6 0.7(11) . . . . ?
C2 C1 C6 C5 1.3(10) . . . . ?
C7 C1 C6 C5 -179.9(6) . . . . ?
C4 C5 C6 C1 -0.3(11) . . . . ?
C8 N1 C7 N3 6.3(10) . . . . ?
C8 N1 C7 C1 -175.5(5) . . . . ?
N2 N3 C7 N1 0.1(10) . . . . ?
N2 N3 C7 C1 -178.1(5) . . . . ?
C6 C1 C7 N1 -5.6(9) . . . . ?
C2 C1 C7 N1 173.3(6) . . . . ?
C6 C1 C7 N3 172.9(6) . . . . ?
C2 C1 C7 N3 -8.3(9) . . . . ?
C7 N1 C8 C10 175.5(6) . . . . ?
C7 N1 C8 C9 -4.5(9) . . . . ?
N3 N2 C9 C13 -167.2(6) . . . . ?
C14 N2 C9 C13 9.9(10) . . . . ?
N3 N2 C9 C8 10.0(9) . . . . ?
C14 N2 C9 C8 -172.9(6) . . . . ?
N1 C8 C9 N2 -3.0(9) . . . . ?
C10 C8 C9 N2 177.1(6) . . . . ?
N1 C8 C9 C13 174.3(6) . . . . ?
C10 C8 C9 C13 -5.7(9) . . . . ?
N1 C8 C10 C11 -177.1(6) . . . . ?
C9 C8 C10 C11 2.9(10) . . . . ?
C8 C10 C11 C12 0.0(10) . . . . ?
C10 C11 C12 C13 -0.2(9) . . . . ?
C10 C11 C12 C20 177.6(6) . . . . ?
C11 C12 C13 C9 -2.5(9) . . . . ?
C20 C12 C13 C9 179.5(6) . . . . ?
N2 C9 C13 C12 -177.4(6) . . . . ?
C8 C9 C13 C12 5.5(9) . . . . ?
N3 N2 C14 C19 39.1(10) . . . . ?
C9 N2 C14 C19 -138.2(8) . . . . ?
N3 N2 C14 C15 -134.6(7) . . . . ?
C9 N2 C14 C15 48.0(10) . . . . ?
C19 C14 C15 C16 6.5(13) . . . . ?
N2 C14 C15 C16 -179.9(7) . . . . ?
C14 C15 C16 C17 -3.3(14) . . . . ?
C15 C16 C17 C18 -0.1(17) . . . . ?
C16 C17 C18 C19 0.6(18) . . . . ?
C15 C14 C19 C18 -6.0(13) . . . . ?
N2 C14 C19 C18 -179.7(8) . . . . ?
C17 C18 C19 C14 2.5(15) . . . . ?
C23 N6 C20 N4 3.4(9) . . . . ?
C23 N6 C20 C12 -175.2(5) . . . . ?
C24 N4 C20 N6 -98.7(7) . . . . ?
C21 N4 C20 N6 61.6(7) . . . . ?
C24 N4 C20 C12 79.9(6) . . . . ?
C21 N4 C20 C12 -119.8(5) . . . . ?
C11 C12 C20 N6 18.7(9) . . . . ?
C13 C12 C20 N6 -163.4(6) . . . . ?
C11 C12 C20 N4 -160.0(6) . . . . ?
C13 C12 C20 N4 17.9(8) . . . . ?
C24 N4 C21 C30 -82.3(7) . . . . ?
C20 N4 C21 C30 117.9(6) . . . . ?
C24 N4 C21 C22 99.2(6) . . . . ?
C20 N4 C21 C22 -60.6(7) . . . . ?
C23 N5 C22 C33 -148.1(6) . . . . ?
C23 N5 C22 C21 34.4(9) . . . . ?
C30 C21 C22 N5 -179.5(6) . . . . ?
N4 C21 C22 N5 -0.9(9) . . . . ?
C30 C21 C22 C33 3.1(9) . . . . ?
N4 C21 C22 C33 -178.3(5) . . . . ?
C22 N5 C23 N6 6.8(10) . . . . ?
C22 N5 C23 C34 178.5(5) . . . . ?
C20 N6 C23 N5 -45.3(9) . . . . ?
C20 N6 C23 C34 142.7(6) . . . . ?
C20 N4 C24 C25 -2.7(8) . . . . ?
C21 N4 C24 C25 -160.9(5) . . . . ?
C20 N4 C24 C29 177.6(5) . . . . ?
C21 N4 C24 C29 19.4(8) . . . . ?
C29 C24 C25 C26 -1.0(8) . . . . ?
N4 C24 C25 C26 179.2(5) . . . . ?
C24 C25 C26 C27 0.3(9) . . . . ?
C25 C26 C27 C28 -0.4(9) . . . . ?
C26 C27 C28 C29 1.3(9) . . . . ?
C27 C28 C29 C24 -2.0(9) . . . . ?
C25 C24 C29 C28 1.9(8) . . . . ?
N4 C24 C29 C28 -178.4(5) . . . . ?
C22 C21 C30 C31 -2.7(10) . . . . ?
N4 C21 C30 C31 178.7(6) . . . . ?
C21 C30 C31 C32 1.6(11) . . . . ?
C21 C30 C31 C40 -177.9(7) . . . . ?
C30 C31 C32 C33 -1.0(11) . . . . ?
C40 C31 C32 C33 178.6(7) . . . . ?
C31 C32 C33 C22 1.4(10) . . . . ?
N5 C22 C33 C32 179.9(6) . . . . ?
C21 C22 C33 C32 -2.5(9) . . . . ?
N5 C23 C34 C35 -171.6(6) . . . . ?
N6 C23 C34 C35 1.3(9) . . . . ?
N5 C23 C34 C39 8.8(9) . . . . ?
N6 C23 C34 C39 -178.3(6) . . . . ?
C39 C34 C35 C36 0.1(11) . . . . ?
C23 C34 C35 C36 -179.5(7) . . . . ?
C34 C35 C36 C37 0.1(12) . . . . ?
C35 C36 C37 C38 -0.9(12) . . . . ?
C36 C37 C38 C39 1.5(11) . . . . ?
C37 C38 C39 C34 -1.3(10) . . . . ?
C35 C34 C39 C38 0.4(10) . . . . ?
C23 C34 C39 C38 -180.0(6) . . . . ?
C30 C31 C40 F2A -146.5(13) . . . . ?
C32 C31 C40 F2A 33.9(16) . . . . ?
C30 C31 C40 F1B 32.3(17) . . . . ?
C32 C31 C40 F1B -147.3(14) . . . . ?
C30 C31 C40 F1A 6.2(16) . . . . ?
C32 C31 C40 F1A -173.4(13) . . . . ?
C30 C31 C40 F3B -178.1(12) . . . . ?
C32 C31 C40 F3B 2.3(16) . . . . ?
C30 C31 C40 F3A 106.8(9) . . . . ?
C32 C31 C40 F3A -72.8(10) . . . . ?
C30 C31 C40 F2B -77.3(10) . . . . ?
C32 C31 C40 F2B 103.1(8) . . . . ?
